data_9009777
loop_
_publ_author_name
'Dinnebier, R. E.'
'Ibberson, R. M.'
'Ehrenberg, H.'
'Jansen, M.'

_publ_section_title
;The crystal structures of the binary valence compound Bi3BiO7 and isotypic
 Bi3SbO7 as determined by high resolution X-ray and neutron powder diffraction
;
_journal_name_full 'Journal of Solid State Chemistry'
_journal_page_first 332
_journal_page_last 339
_journal_paper_doi 10.1006/jssc.2001.9427
_journal_volume 163
_journal_year 2002
_chemical_formula_structural Bi4O7
_chemical_formula_sum 'Bi4 O7'
_space_group_IT_number 2
_symmetry_space_group_name_Hall '-P 1'
_symmetry_space_group_name_H-M 'P -1'
_cell_angle_alpha 72.566
_cell_angle_beta 88.842
_cell_angle_gamma 76.925
_cell_length_a 6.7253
_cell_length_b 6.9950
_cell_length_c 7.7961
_cell_formula_units_Z 2
_cell_volume 340.390
_database_code_amcsd 0014020
_exptl_crystal_density_diffrn 9.249
_cod_database_code 9009777
_amcsd_formula_title Bi4O7

loop_
_space_group_symop_operation_xyz
x,y,z
-x,-y,-z

loop_
_atom_site_label
_atom_site_fract_x
_atom_site_fract_y
_atom_site_fract_z
_atom_site_U_iso_or_equiv
Bi1+3 0.72930 0.48500 0.62530 0.01300
Bi2+3 0.26150 0.49300 -0.12130 0.01000
Bi3+5 0.00000 0.00000 0.00000 0.00700
Bi4+3 0.48480 0.00420 0.25690 0.01300
Bi5+5 0.00000 0.00000 0.50000 0.01000
O1 0.10800 0.68400 0.04000 0.01300
O2 0.89100 0.32100 0.36400 0.01000
O3 0.10500 -0.08700 0.27400 0.00800
O4 0.52500 0.65700 0.37200 ?
O5 0.28700 0.07000 0.52100 0.01700
O6 0.28500 0.04000 -0.05700 0.01400
O7 0.47200 0.36500 0.19500 0.00800

loop_
_cod_related_entry_id
_cod_related_entry_database
_cod_related_entry_code
1 AMCSD 0014020
